data_7063690
loop_
_publ_author_name
'Guo, Wenxiu'
'Ding, Huanda'
'Li, Aomei'
'Zhou, Shiyuan'
'Wang, Danfeng'
'Gu, Peiyang'
'Liu, Jie'
'Sun, Hua'
'Liu, Guangfeng'

_publ_section_title
;
 Tuning the optical properties of pyrimidine-thiophene derivatives via
 molecular engineering
;
_journal_issue 13
_journal_name_full 'New Journal of Chemistry'
_journal_page_first 5362
_journal_page_last 5368
_journal_paper_doi 10.1039/D5NJ00472A
_journal_volume 49
_journal_year 2025
_chemical_formula_moiety 'C48 H30 N4 S2'
_chemical_formula_sum 'C48 H30 N4 S2'
_chemical_formula_weight 726.88
_chemical_name_systematic SNSCZ
_space_group_crystal_system orthorhombic
_space_group_IT_number 61
_space_group_name_Hall '-P 2ac 2ab'
_space_group_name_H-M_alt 'P b c a'
_atom_sites_solution_hydrogens geom
_atom_sites_solution_primary dual
_audit_creation_date 2024-03-26
_audit_creation_method
;
Olex2 1.5-ac6-017
(compiled 2024.02.01 svn.r2f8d729c for Rigaku Oxford Diffraction, GUI svn.r6920)
;
_audit_update_record
;
2024-03-30 deposited with the CCDC.	2025-02-27 downloaded from the CCDC.
;
_cell_angle_alpha 90
_cell_angle_beta 90
_cell_angle_gamma 90
_cell_formula_units_Z 8
_cell_length_a 18.9371(17)
_cell_length_b 8.6570(7)
_cell_length_c 42.94(2)
_cell_measurement_reflns_used 14109
_cell_measurement_temperature 100.04(10)
_cell_measurement_theta_max 70.2110
_cell_measurement_theta_min 2.5100
_cell_volume 7040(3)
_computing_cell_refinement 'CrysAlisPro 1.171.43.106a (Rigaku OD, 2024)'
_computing_data_collection 'CrysAlisPro system (CCD 43.91a 64-bit (release 29-09-2023))'
_computing_data_reduction 'CrysAlisPro 1.171.43.106a (Rigaku OD, 2024)'
_computing_molecular_graphics 'Olex2 1.5-ac6-017 (Dolomanov et al., 2009)'
_computing_publication_material 'Olex2 1.5-ac6-017 (Dolomanov et al., 2009)'
_computing_structure_refinement 'SHELXL 2018/3 (Sheldrick, 2015)'
_computing_structure_solution 'SHELXT  (Sheldrick, 2015)'
_diffrn_ambient_environment N~2~
_diffrn_ambient_temperature 100.04(10)
_diffrn_detector 'Hybrid Pixel Array Detector'
_diffrn_detector_area_resol_mean 10.0000
_diffrn_detector_type 'HyPix-Arc 100'
_diffrn_measured_fraction_theta_full 0.996
_diffrn_measured_fraction_theta_max 0.988
_diffrn_measurement_details
;
List of Runs (angles in degrees, time in seconds):

  # Type    Start    End  Width  t~exp~   \w     \q     \k     \f   Frames
#--------------------------------------------------------------------------
  1  \w   -128.00 -34.00   0.50   13.89    --  -50.80 -34.00 -81.00  188
  2  \w    -39.00  27.00   0.50   13.89    --  -50.80  34.00  76.00  132
  3  \w     34.00 129.00   0.50   13.89    --   51.30  34.00  76.00  190
  4  \w    -39.00  -3.00   0.50   13.89    --  -80.31  34.00  76.00   72
  5  \w   -158.00 -63.00   0.50   13.89    --  -80.31 -34.00 -81.00  190
  6  \w     82.00 176.00   0.50   13.89    --   98.52  34.00  76.00  188
  7  \w     82.00 176.00   0.50   13.89    --   98.52  34.00  76.00  188
  8  \w     93.00 178.00   0.50   13.89    --  109.50  34.00  76.00  170
  9  \w   -121.00 -73.00   0.50   13.89    --  -50.80-125.00  60.00   96
 10  \w     34.00 104.00   0.50   13.89    --   51.30-125.00-180.00  140
 11  \w    -26.00  39.00   0.50   13.89    --   51.30 -34.00 -81.00  130
 12  \w   -147.00 -86.00   0.50   13.89    --  -80.31 -99.00  30.00  122
 13  \w    -42.00  -3.00   0.50   13.89    --  -80.31  37.00 -90.00   78
 14  \w    -42.00  -3.00   0.50   13.89    --  -80.31  37.00-180.00   78
 15  \w     24.00  66.00   0.50   13.89    --   98.52 -57.00 -90.00   84
 16  \w     31.00 106.00   0.50   13.89    --   98.52 -77.00 120.00  150
 17  \w     24.00  66.00   0.50   13.89    --   98.52 -57.00  60.00   84
 18  \w     95.00 169.00   0.50   13.89    --   98.52 125.00 -30.00  148
 19  \w     24.00  66.00   0.50   13.89    --   98.52 -57.00 120.00   84
 20  \w     24.00  66.00   0.50   13.89    --   98.52 -57.00-150.00   84
 21  \w     35.00  66.00   0.50   13.89    --  109.50 -57.00 -30.00   62
 22  \w     95.00 178.00   0.50   13.89    --  109.50 125.00 -60.00  166
 23  \w     35.00  66.00   0.50   13.89    --  109.50 -57.00-120.00   62
 24  \w     35.00  66.00   0.50   13.89    --  109.50 -57.00  60.00   62
 25  \w     35.00  66.00   0.50   13.89    --  109.50 -57.00 -60.00   62
 26  \w     42.00 106.00   0.50   13.89    --  109.50 -77.00-180.00  128
 27  \w     42.00 106.00   0.50   13.89    --  109.50 -77.00   0.00  128
 28  \w   -118.00 -26.00   0.50   13.89    --  -50.80 -77.00  30.00  184
 29  \w   -118.00 -26.00   0.50   13.89    --  -50.80 -77.00 -60.00  184
 30  \w   -118.00 -26.00   0.50   13.89    --  -50.80 -77.00-120.00  184
 31  \w     27.00 119.00   0.50   13.89    --   51.30  77.00 150.00  184
 32  \w     27.00 119.00   0.50   13.89    --   51.30  77.00  90.00  184
 33  \w   -147.00 -56.00   0.50   13.89    --  -80.31 -77.00-150.00  182
 34  \w     74.00 164.00   0.50   13.89    --   98.52  77.00 120.00  180
;
_diffrn_measurement_device 'four-circle diffractometer'
_diffrn_measurement_device_type 'XtaLAB Synergy, Dualflex, HyPix-Arc 100'
_diffrn_measurement_method '\w scans'
_diffrn_orient_matrix_type 'CrysAlisPro convention (1999,Acta A55,543-557)'
_diffrn_orient_matrix_UB_11 -0.0351650000
_diffrn_orient_matrix_UB_12 -0.1606818000
_diffrn_orient_matrix_UB_13 -0.0018364000
_diffrn_orient_matrix_UB_21 0.0016162000
_diffrn_orient_matrix_UB_22 0.0085755000
_diffrn_orient_matrix_UB_23 -0.0357005000
_diffrn_orient_matrix_UB_31 0.0735814000
_diffrn_orient_matrix_UB_32 -0.0769687000
_diffrn_orient_matrix_UB_33 -0.0000994000
_diffrn_radiation_monochromator mirror
_diffrn_radiation_probe x-ray
_diffrn_radiation_type 'Cu K\a'
_diffrn_radiation_wavelength 1.54184
_diffrn_reflns_av_unetI/netI 0.0132
_diffrn_reflns_Laue_measured_fraction_full 0.996
_diffrn_reflns_Laue_measured_fraction_max 0.988
_diffrn_reflns_limit_h_max 23
_diffrn_reflns_limit_h_min -23
_diffrn_reflns_limit_k_max 10
_diffrn_reflns_limit_k_min -10
_diffrn_reflns_limit_l_max 52
_diffrn_reflns_limit_l_min -51
_diffrn_reflns_number 10174
_diffrn_reflns_point_group_measured_fraction_full 0.996
_diffrn_reflns_point_group_measured_fraction_max 0.988
_diffrn_reflns_theta_full 67.684
_diffrn_reflns_theta_max 70.427
_diffrn_reflns_theta_min 3.112
_diffrn_source 'micro-focus sealed X-ray tube'
_diffrn_source_type 'PhotonJet (Cu) X-ray Source'
_exptl_absorpt_coefficient_mu 1.701
_exptl_absorpt_correction_T_max 1.00000
_exptl_absorpt_correction_T_min 0.41700
_exptl_absorpt_correction_type multi-scan
_exptl_absorpt_process_details
;
CrysAlisPro 1.171.43.106a (Rigaku Oxford Diffraction, 2024)
Empirical absorption correction using spherical harmonics,
implemented in SCALE3 ABSPACK scaling algorithm.
;
_exptl_crystal_colour yellow
_exptl_crystal_colour_primary yellow
_exptl_crystal_density_diffrn 1.372
_exptl_crystal_description plate
_exptl_crystal_F_000 3024
_exptl_crystal_size_max 0.09
_exptl_crystal_size_mid 0.04
_exptl_crystal_size_min 0.03
_refine_diff_density_max 0.430
_refine_diff_density_min -0.558
_refine_diff_density_rms 0.085
_refine_ls_extinction_method none
_refine_ls_goodness_of_fit_ref 1.158
_refine_ls_hydrogen_treatment constr
_refine_ls_matrix_type full
_refine_ls_number_parameters 478
_refine_ls_number_reflns 10174
_refine_ls_number_restraints 0
_refine_ls_restrained_S_all 1.158
_refine_ls_R_factor_all 0.0732
_refine_ls_R_factor_gt 0.0701
_refine_ls_shift/su_max 0.000
_refine_ls_shift/su_mean 0.000
_refine_ls_structure_factor_coef Fsqd
_refine_ls_weighting_details 'w=1/[\s^2^(Fo^2^)+(0.1350P)^2^+4.0993P] where P=(Fo^2^+2Fc^2^)/3'
_refine_ls_weighting_scheme calc
_refine_ls_wR_factor_gt 0.2046
_refine_ls_wR_factor_ref 0.2075
_reflns_Friedel_coverage 0.000
_reflns_number_gt 9554
_reflns_number_total 10174
_reflns_threshold_expression 'I > 2\s(I)'
_twin_special_details
;
Component 2 rotated by 179.9964\% 
around [0.01 0.99 0.10] (reciprocal) or [0.00 1.00 0.00] (direct)
;
_cod_data_source_file d5nj00472a2.cif
_cod_data_source_block snscz
_cod_depositor_comments 'Adding full bibliography for 7063689--7063691.cif.'
_cod_original_cell_volume 7039(4)
_cod_database_code 7063690
_shelx_shelxl_version_number 2018/3
_chemical_oxdiff_formula C48S2N4H30
_shelx_space_group_comment
;
The symmetry employed for this shelxl refinement is uniquely defined
by the following loop, which should always be used as a source of
symmetry information in preference to the above space-group names.
They are only intended as comments.
;
_shelx_estimated_absorpt_t_max 0.951
_shelx_estimated_absorpt_t_min 0.862
_olex2_refinement_description
;
1. Twinned data refinement
 Scales: 0.456(2)
 0.544(2)
2. Fixed Uiso
 At 1.2 times of:
  All C(H) groups
3. Shared sites
{N3, C1A}
{C24, N24}
{C26, N26}
{N4, C1B}
4. Uiso/Uaniso restraints and constraints
Uanis(N3) = Uanis(C1A)
Uanis(C24) = Uanis(N24)
Uanis(N3) = Uanis(C24) = Uanis(C1A) = Uanis(N24)
Uanis(C26) = Uanis(N26)
Uanis(N4) = Uanis(C1B)
Uanis(N4) = Uanis(C1B) = Uanis(C26) = Uanis(N26)
5. Others
 Sof(C1A)=Sof(H1A)=Sof(N24)=1-FVAR(1)
 Sof(N3)=Sof(C24)=Sof(H24)=FVAR(1)
 Sof(N26)=Sof(C1B)=Sof(H1B)=1-FVAR(2)
 Sof(N4)=Sof(C26)=Sof(H26)=FVAR(2)
6.a Aromatic/amide H refined with riding coordinates:
 C26(H26), C24(H24), C18(H18), C14(H14), C33(H33), C15(H15), C21(H21),
 C20(H20), C17(H17), C32(H32), C28(H28), C2(H2), C38(H38), C3(H3), C35(H35),
 C11(H11), C29(H29), C36(H36), C44(H44), C41(H41), C5(H5), C8(H8), C45(H45),
 C47(H47), C10(H10), C40(H40), C4(H4), C9(H9), C39(H39), C46(H46), C1A(H1A),
 C1B(H1B)
;
_olex2_submission_special_instructions 'No special instructions were received'
_oxdiff_exptl_absorpt_empirical_details
;
Empirical correction (ABSPACK) includes:
- Absorption correction using spherical harmonics
- Frame scaling
;
_oxdiff_exptl_absorpt_empirical_full_max 1.828
_oxdiff_exptl_absorpt_empirical_full_min 0.435
_oxdiff_twin_integration_method simultaneous
_oxdiff_twin_items 2

loop_
_space_group_symop_operation_xyz
'x, y, z'
'-x+1/2, -y, z+1/2'
'-x, y+1/2, -z+1/2'
'x+1/2, -y+1/2, -z'
'-x, -y, -z'
'x-1/2, y, -z-1/2'
'x, -y-1/2, z-1/2'
'-x-1/2, y-1/2, z'

loop_
_atom_site_label
_atom_site_type_symbol
_atom_site_fract_x
_atom_site_fract_y
_atom_site_fract_z
_atom_site_U_iso_or_equiv
_atom_site_adp_type
_atom_site_occupancy
_atom_site_site_symmetry_order
_atom_site_calc_flag
_atom_site_refinement_flags_posn
_atom_site_refinement_flags_adp
_atom_site_refinement_flags_occupancy
_atom_site_disorder_assembly
_atom_site_disorder_group
S1 S 0.39674(4) 0.92726(9) 0.35421(2) 0.0252(2) Uani 1 1 d . . . . .
S2 S 0.49244(4) 0.14503(9) 0.41578(2) 0.0256(2) Uani 1 1 d . . . . .
N1 N 0.41823(13) 1.6541(3) 0.29392(7) 0.0238(6) Uani 1 1 d . . . . .
N2 N 0.62912(13) -0.5701(3) 0.43083(7) 0.0244(6) Uani 1 1 d . . . . .
N4 N 0.43175(14) 0.6154(3) 0.38465(7) 0.0259(5) Uani 0.582(8) 1 d . . P A 3
N3 N 0.34058(14) 0.6353(4) 0.42243(7) 0.0262(5) Uani 0.64(2) 1 d . . P A 1
C23 C 0.37842(15) 0.6954(4) 0.39837(8) 0.0216(6) Uani 1 1 d . . . . .
C26 C 0.44866(15) 0.4745(3) 0.39603(8) 0.0259(5) Uani 0.582(8) 1 d . . P A 3
H26 H 0.485659 0.416979 0.386621 0.031 Uiso 0.582(8) 1 calc R U P A 3
C24 C 0.35759(15) 0.4951(4) 0.43369(8) 0.0262(5) Uani 0.64(2) 1 d . . P A 1
H24 H 0.331266 0.452286 0.450426 0.031 Uiso 0.64(2) 1 calc R U P A 1
C13 C 0.40001(15) 1.5121(4) 0.30826(8) 0.0232(7) Uani 1 1 d . . . . .
C18 C 0.44591(17) 1.3869(4) 0.30691(8) 0.0270(7) Uani 1 1 d . . . . .
H18 H 0.488233 1.394106 0.295118 0.032 Uiso 1 1 calc R U . . .
C14 C 0.33653(16) 1.4992(4) 0.32443(8) 0.0248(7) Uani 1 1 d . . . . .
H14 H 0.304704 1.583911 0.325168 0.030 Uiso 1 1 calc R U . . .
C16 C 0.36756(16) 1.2372(4) 0.33992(8) 0.0243(7) Uani 1 1 d . . . . .
C25 C 0.41295(15) 0.4136(4) 0.42105(8) 0.0229(7) Uani 1 1 d . . . . .
C12 C 0.48323(16) 1.7318(4) 0.29720(8) 0.0244(7) Uani 1 1 d . . . . .
C33 C 0.54162(15) -0.4076(4) 0.45697(8) 0.0240(7) Uani 1 1 d . . . . .
H33 H 0.527279 -0.493485 0.469195 0.029 Uiso 1 1 calc R U . . .
C22 C 0.36055(15) 0.8500(4) 0.38776(8) 0.0217(7) Uani 1 1 d . . . . .
C1 C 0.37515(16) 1.7425(4) 0.27446(8) 0.0237(7) Uani 1 1 d . . . . .
C15 C 0.31995(16) 1.3620(4) 0.33947(8) 0.0248(7) Uani 1 1 d . . . . .
H15 H 0.275639 1.352154 0.349649 0.030 Uiso 1 1 calc R U . . .
C27 C 0.43370(15) 0.2657(4) 0.43465(8) 0.0233(7) Uani 1 1 d . . . . .
C37 C 0.65063(15) -0.6743(4) 0.45370(8) 0.0232(7) Uani 1 1 d . . . . .
C31 C 0.52719(16) -0.1379(4) 0.44234(8) 0.0249(7) Uani 1 1 d . . . . .
C43 C 0.67946(15) -0.7778(4) 0.40643(9) 0.0256(7) Uani 1 1 d . . . . .
C21 C 0.31633(15) 0.9558(4) 0.40183(8) 0.0235(7) Uani 1 1 d . . . . .
H21 H 0.290835 0.934983 0.420420 0.028 Uiso 1 1 calc R U . . .
C34 C 0.59657(15) -0.4237(4) 0.43560(8) 0.0245(7) Uani 1 1 d . . . . .
C20 C 0.31281(15) 1.0979(4) 0.38584(8) 0.0236(7) Uani 1 1 d . . . . .
H20 H 0.284753 1.182418 0.392615 0.028 Uiso 1 1 calc R U . . .
C6 C 0.41244(17) 1.8771(4) 0.26503(8) 0.0257(7) Uani 1 1 d . . . . .
C19 C 0.35394(16) 1.1020(4) 0.35951(8) 0.0242(7) Uani 1 1 d . . . . .
C17 C 0.43007(17) 1.2514(4) 0.32275(8) 0.0265(7) Uani 1 1 d . . . . .
H17 H 0.462129 1.167083 0.321926 0.032 Uiso 1 1 calc R U . . .
C7 C 0.48133(17) 1.8696(4) 0.27946(8) 0.0268(7) Uani 1 1 d . . . . .
C32 C 0.50766(16) -0.2657(4) 0.46044(8) 0.0251(7) Uani 1 1 d . . . . .
H32 H 0.470752 -0.255519 0.475277 0.030 Uiso 1 1 calc R U . . .
C28 C 0.41298(18) 0.2033(4) 0.46237(8) 0.0288(7) Uani 1 1 d . . . . .
H28 H 0.381182 0.252750 0.476276 0.035 Uiso 1 1 calc R U . . .
C48 C 0.64619(16) -0.6334(4) 0.40172(8) 0.0266(7) Uani 1 1 d . . . . .
C42 C 0.68179(15) -0.8040(4) 0.43950(9) 0.0263(7) Uani 1 1 d . . . . .
C30 C 0.48814(15) 0.0096(4) 0.44506(8) 0.0243(7) Uani 1 1 d . . . . .
C2 C 0.30680(17) 1.7120(4) 0.26392(8) 0.0279(7) Uani 1 1 d . . . . .
H2 H 0.282053 1.621651 0.270161 0.033 Uiso 1 1 calc R U . . .
C38 C 0.64847(16) -0.6602(4) 0.48591(8) 0.0277(7) Uani 1 1 d . . . . .
H38 H 0.628447 -0.571825 0.495613 0.033 Uiso 1 1 calc R U . . .
C3 C 0.27662(18) 1.8192(4) 0.24395(9) 0.0325(8) Uani 1 1 d . . . . .
H3 H 0.230179 1.801450 0.236393 0.039 Uiso 1 1 calc R U . . .
C35 C 0.61736(17) -0.2960(4) 0.41845(9) 0.0278(7) Uani 1 1 d . . . . .
H35 H 0.656064 -0.304725 0.404484 0.033 Uiso 1 1 calc R U . . .
C11 C 0.54113(17) 1.6945(4) 0.31568(9) 0.0314(8) Uani 1 1 d . . . . .
H11 H 0.541260 1.604143 0.328224 0.038 Uiso 1 1 calc R U . . .
C29 C 0.44382(18) 0.0573(4) 0.46824(9) 0.0292(7) Uani 1 1 d . . . . .
H29 H 0.434623 -0.001641 0.486457 0.035 Uiso 1 1 calc R U . . .
C36 C 0.58273(17) -0.1561(4) 0.42130(9) 0.0274(7) Uani 1 1 d . . . . .
H36 H 0.596936 -0.071218 0.408762 0.033 Uiso 1 1 calc R U . . .
C44 C 0.70239(17) -0.8638(5) 0.38075(10) 0.0349(9) Uani 1 1 d . . . . .
H44 H 0.725256 -0.960549 0.383514 0.042 Uiso 1 1 calc R U . . .
C41 C 0.70881(17) -0.9242(4) 0.45753(10) 0.0340(8) Uani 1 1 d . . . . .
H41 H 0.728920 -1.013045 0.448046 0.041 Uiso 1 1 calc R U . . .
C5 C 0.38012(18) 1.9829(4) 0.24515(9) 0.0323(8) Uani 1 1 d . . . . .
H5 H 0.404095 2.074226 0.238930 0.039 Uiso 1 1 calc R U . . .
C8 C 0.54060(18) 1.9672(5) 0.27919(9) 0.0347(8) Uani 1 1 d . . . . .
H8 H 0.540522 2.059000 0.267079 0.042 Uiso 1 1 calc R U . . .
C45 C 0.69095(18) -0.8047(5) 0.35127(10) 0.0397(10) Uani 1 1 d . . . . .
H45 H 0.707277 -0.860119 0.333589 0.048 Uiso 1 1 calc R U . . .
C47 C 0.63300(17) -0.5775(5) 0.37199(9) 0.0324(8) Uani 1 1 d . . . . .
H47 H 0.609075 -0.482320 0.368877 0.039 Uiso 1 1 calc R U . . .
C10 C 0.59891(18) 1.7941(5) 0.31518(10) 0.0371(9) Uani 1 1 d . . . . .
H10 H 0.639126 1.770935 0.327560 0.045 Uiso 1 1 calc R U . . .
C40 C 0.70559(19) -0.9107(5) 0.48933(10) 0.0390(9) Uani 1 1 d . . . . .
H40 H 0.723337 -0.991677 0.502052 0.047 Uiso 1 1 calc R U . . .
C4 C 0.31230(19) 1.9524(5) 0.23460(9) 0.0348(8) Uani 1 1 d . . . . .
H4 H 0.289883 2.022961 0.220849 0.042 Uiso 1 1 calc R U . . .
C9 C 0.59882(19) 1.9280(5) 0.29672(10) 0.0390(9) Uani 1 1 d . . . . .
H9 H 0.639432 1.992386 0.296316 0.047 Uiso 1 1 calc R U . . .
C39 C 0.67650(17) -0.7794(5) 0.50324(9) 0.0345(8) Uani 1 1 d . . . . .
H39 H 0.676041 -0.771968 0.525318 0.041 Uiso 1 1 calc R U . . .
C46 C 0.65577(18) -0.6649(5) 0.34719(10) 0.0387(9) Uani 1 1 d . . . . .
H46 H 0.647250 -0.628721 0.326639 0.046 Uiso 1 1 calc R U . . .
C1A C 0.34058(14) 0.6353(4) 0.42243(7) 0.0262(5) Uani 0.36(2) 1 d . . P A 2
H1A H 0.302482 0.691868 0.431210 0.031 Uiso 0.36(2) 1 calc R U P A 2
N24 N 0.35759(15) 0.4951(4) 0.43369(8) 0.0262(5) Uani 0.36(2) 1 d . . P A 2
N26 N 0.44866(15) 0.4745(3) 0.39603(8) 0.0259(5) Uani 0.418(8) 1 d . . P A 4
C1B C 0.43175(14) 0.6154(3) 0.38465(7) 0.0259(5) Uani 0.418(8) 1 d . . P A 4
H1B H 0.456631 0.657583 0.367419 0.031 Uiso 0.418(8) 1 calc R U P A 4

loop_
_atom_site_aniso_label
_atom_site_aniso_U_11
_atom_site_aniso_U_22
_atom_site_aniso_U_33
_atom_site_aniso_U_23
_atom_site_aniso_U_13
_atom_site_aniso_U_12
S1 0.0322(4) 0.0181(4) 0.0253(5) 0.0005(3) 0.0034(3) 0.0045(3)
S2 0.0236(4) 0.0211(4) 0.0322(5) 0.0061(3) 0.0005(3) 0.0019(3)
N1 0.0247(12) 0.0192(13) 0.0276(15) 0.0008(12) 0.0009(11) 0.0001(11)
N2 0.0233(12) 0.0223(14) 0.0275(15) 0.0010(12) -0.0018(11) -0.0002(11)
N4 0.0233(9) 0.0219(10) 0.0325(12) -0.0018(9) -0.0001(8) 0.0010(8)
N3 0.0234(9) 0.0248(11) 0.0305(12) 0.0011(9) -0.0023(8) 0.0025(8)
C23 0.0202(13) 0.0180(15) 0.0266(17) -0.0007(13) -0.0038(12) 0.0000(12)
C26 0.0233(9) 0.0219(10) 0.0325(12) -0.0018(9) -0.0001(8) 0.0010(8)
C24 0.0234(9) 0.0248(11) 0.0305(12) 0.0011(9) -0.0023(8) 0.0025(8)
C13 0.0270(14) 0.0205(16) 0.0223(16) 0.0002(14) -0.0012(12) 0.0023(12)
C18 0.0266(15) 0.0246(17) 0.0299(18) 0.0017(15) 0.0047(13) 0.0026(13)
C14 0.0284(14) 0.0199(16) 0.0262(17) 0.0001(14) -0.0006(13) 0.0050(13)
C16 0.0266(15) 0.0199(16) 0.0265(17) -0.0017(14) -0.0018(13) 0.0001(12)
C25 0.0214(14) 0.0199(16) 0.0273(17) -0.0014(14) -0.0078(12) -0.0031(12)
C12 0.0247(14) 0.0239(16) 0.0247(17) -0.0018(14) 0.0050(12) 0.0004(13)
C33 0.0257(14) 0.0194(15) 0.0270(17) 0.0031(14) -0.0043(13) -0.0033(12)
C22 0.0229(13) 0.0169(15) 0.0253(16) -0.0001(13) -0.0041(12) 0.0002(12)
C1 0.0269(15) 0.0224(16) 0.0218(16) -0.0013(14) 0.0029(12) 0.0017(13)
C15 0.0228(14) 0.0226(17) 0.0289(18) -0.0012(14) 0.0008(13) 0.0021(12)
C27 0.0232(14) 0.0171(15) 0.0297(17) 0.0004(14) -0.0051(13) 0.0008(12)
C37 0.0175(13) 0.0193(15) 0.0327(18) 0.0019(14) -0.0020(12) -0.0011(12)
C31 0.0252(14) 0.0188(16) 0.0306(18) 0.0024(14) -0.0049(13) -0.0034(13)
C43 0.0159(13) 0.0253(17) 0.0357(19) -0.0019(15) -0.0015(12) -0.0020(12)
C21 0.0202(13) 0.0230(16) 0.0273(17) 0.0001(14) 0.0004(12) 0.0007(12)
C34 0.0220(14) 0.0222(16) 0.0292(18) 0.0001(14) -0.0046(12) 0.0004(12)
C20 0.0217(13) 0.0193(15) 0.0299(18) 0.0004(14) -0.0014(12) 0.0026(11)
C6 0.0310(15) 0.0217(16) 0.0243(17) 0.0005(14) 0.0087(13) 0.0032(13)
C19 0.0232(14) 0.0200(16) 0.0295(17) -0.0011(14) -0.0052(13) 0.0039(12)
C17 0.0308(15) 0.0212(16) 0.0276(18) 0.0007(14) 0.0033(13) 0.0065(13)
C7 0.0325(16) 0.0236(17) 0.0242(17) -0.0037(14) 0.0095(13) -0.0014(13)
C32 0.0246(14) 0.0219(17) 0.0287(18) 0.0009(14) -0.0030(12) -0.0023(12)
C28 0.0352(16) 0.0221(17) 0.0293(18) -0.0011(15) -0.0012(14) 0.0036(14)
C48 0.0208(14) 0.0283(18) 0.0307(18) -0.0018(15) 0.0005(13) -0.0059(12)
C42 0.0185(13) 0.0237(17) 0.037(2) -0.0016(15) 0.0009(13) -0.0018(12)
C30 0.0239(14) 0.0197(16) 0.0293(18) 0.0052(14) -0.0054(12) -0.0028(12)
C2 0.0287(15) 0.0257(17) 0.0292(18) 0.0009(15) -0.0003(13) 0.0011(13)
C38 0.0260(15) 0.0255(17) 0.0316(19) 0.0014(15) -0.0003(13) 0.0037(13)
C3 0.0345(16) 0.0311(18) 0.032(2) -0.0010(16) -0.0034(15) 0.0091(15)
C35 0.0244(15) 0.0250(17) 0.0341(19) 0.0035(15) 0.0012(13) -0.0028(13)
C11 0.0310(16) 0.0343(19) 0.0288(18) -0.0035(16) 0.0023(14) 0.0030(14)
C29 0.0383(17) 0.0213(16) 0.0281(18) 0.0028(15) -0.0011(14) 0.0015(14)
C36 0.0275(15) 0.0194(16) 0.0353(19) 0.0047(15) -0.0022(14) -0.0022(13)
C44 0.0224(15) 0.037(2) 0.045(2) -0.0112(18) 0.0006(15) -0.0004(14)
C41 0.0263(15) 0.0272(18) 0.048(2) 0.0038(17) 0.0029(15) 0.0066(14)
C5 0.0421(18) 0.0254(18) 0.0294(19) 0.0063(15) 0.0115(15) 0.0053(15)
C8 0.0385(18) 0.033(2) 0.033(2) -0.0020(17) 0.0124(15) -0.0059(16)
C45 0.0301(17) 0.051(3) 0.038(2) -0.0186(19) 0.0035(15) -0.0022(17)
C47 0.0307(16) 0.035(2) 0.0310(19) 0.0015(16) -0.0012(14) -0.0022(15)
C10 0.0297(16) 0.047(2) 0.035(2) -0.0089(19) -0.0026(15) -0.0015(16)
C40 0.0350(18) 0.036(2) 0.046(2) 0.0152(19) 0.0020(16) 0.0123(16)
C4 0.0434(19) 0.033(2) 0.0283(18) 0.0075(16) 0.0035(15) 0.0155(16)
C9 0.0354(18) 0.043(2) 0.039(2) -0.0114(19) 0.0116(16) -0.0117(17)
C39 0.0317(16) 0.039(2) 0.032(2) 0.0092(17) 0.0034(14) 0.0051(15)
C46 0.0325(17) 0.052(2) 0.032(2) -0.0025(19) -0.0018(15) -0.0055(17)
C1A 0.0234(9) 0.0248(11) 0.0305(12) 0.0011(9) -0.0023(8) 0.0025(8)
N24 0.0234(9) 0.0248(11) 0.0305(12) 0.0011(9) -0.0023(8) 0.0025(8)
N26 0.0233(9) 0.0219(10) 0.0325(12) -0.0018(9) -0.0001(8) 0.0010(8)
C1B 0.0233(9) 0.0219(10) 0.0325(12) -0.0018(9) -0.0001(8) 0.0010(8)

loop_
_atom_type_symbol
_atom_type_description
_atom_type_scat_dispersion_real
_atom_type_scat_dispersion_imag
_atom_type_scat_source
C C 0.0181 0.0091 'International Tables Vol C Tables 4.2.6.8 and 6.1.1.4'
H H 0.0000 0.0000 'International Tables Vol C Tables 4.2.6.8 and 6.1.1.4'
N N 0.0311 0.0180 'International Tables Vol C Tables 4.2.6.8 and 6.1.1.4'
S S 0.3331 0.5567 'International Tables Vol C Tables 4.2.6.8 and 6.1.1.4'

loop_
_geom_angle_atom_site_label_1
_geom_angle_atom_site_label_2
_geom_angle_atom_site_label_3
_geom_angle
_geom_angle_site_symmetry_1
_geom_angle_site_symmetry_3
_geom_angle_publ_flag
C22 S1 C19 92.47(16) . . ?
C30 S2 C27 92.23(16) . . ?
C12 N1 C13 125.7(3) . . ?
C1 N1 C13 126.4(3) . . ?
C1 N1 C12 107.9(3) . . ?
C37 N2 C34 126.9(3) . . ?
C37 N2 C48 107.9(3) . . ?
C48 N2 C34 125.1(3) . . ?
C26 N4 C23 118.6(3) . . ?
C24 N3 C23 119.4(3) . . ?
N4 C23 C22 120.4(3) . . ?
N3 C23 C22 117.9(3) . . ?
C1A C23 C22 117.9(3) . . ?
C1B C23 C22 120.4(3) . . ?
N4 C26 C25 120.8(3) . . ?
N3 C24 C25 120.2(3) . . ?
C18 C13 N1 120.4(3) . . ?
C18 C13 C14 119.9(3) . . ?
C14 C13 N1 119.8(3) . . ?
C17 C18 C13 120.2(3) . . ?
C15 C14 C13 119.7(3) . . ?
C15 C16 C19 120.6(3) . . ?
C17 C16 C15 117.8(3) . . ?
C17 C16 C19 121.5(3) . . ?
C26 C25 C27 121.1(3) . . ?
C24 C25 C27 119.8(3) . . ?
N24 C25 C27 119.8(3) . . ?
N26 C25 C27 121.1(3) . . ?
N1 C12 C7 109.0(3) . . ?
C11 C12 N1 129.4(3) . . ?
C11 C12 C7 121.5(3) . . ?
C32 C33 C34 120.2(3) . . ?
C23 C22 S1 121.7(2) . . ?
C21 C22 S1 110.4(2) . . ?
C21 C22 C23 127.9(3) . . ?
N1 C1 C6 109.3(3) . . ?
N1 C1 C2 129.1(3) . . ?
C2 C1 C6 121.6(3) . . ?
C14 C15 C16 121.2(3) . . ?
C25 C27 S2 121.0(3) . . ?
C28 C27 S2 110.8(2) . . ?
C28 C27 C25 128.2(3) . . ?
N2 C37 C42 109.5(3) . . ?
C38 C37 N2 129.5(3) . . ?
C38 C37 C42 120.9(3) . . ?
C32 C31 C30 120.4(3) . . ?
C36 C31 C32 118.0(3) . . ?
C36 C31 C30 121.7(3) . . ?
C48 C43 C42 107.1(3) . . ?
C44 C43 C48 119.7(3) . . ?
C44 C43 C42 133.1(3) . . ?
C22 C21 C20 113.2(3) . . ?
C33 C34 N2 120.4(3) . . ?
C35 C34 N2 120.7(3) . . ?
C35 C34 C33 118.8(3) . . ?
C19 C20 C21 113.4(3) . . ?
C1 C6 C7 106.8(3) . . ?
C5 C6 C1 119.7(3) . . ?
C5 C6 C7 133.5(3) . . ?
C16 C19 S1 122.7(2) . . ?
C20 C19 S1 110.5(3) . . ?
C20 C19 C16 126.4(3) . . ?
C18 C17 C16 121.0(3) . . ?
C12 C7 C6 106.9(3) . . ?
C8 C7 C12 119.4(3) . . ?
C8 C7 C6 133.7(3) . . ?
C33 C32 C31 121.0(3) . . ?
C27 C28 C29 113.0(3) . . ?
N2 C48 C43 108.7(3) . . ?
C47 C48 N2 130.0(3) . . ?
C47 C48 C43 121.3(3) . . ?
C37 C42 C43 106.8(3) . . ?
C41 C42 C37 120.6(3) . . ?
C41 C42 C43 132.6(3) . . ?
C31 C30 S2 120.4(3) . . ?
C29 C30 S2 110.8(3) . . ?
C29 C30 C31 128.7(3) . . ?
C3 C2 C1 117.1(3) . . ?
C39 C38 C37 117.4(3) . . ?
C2 C3 C4 122.1(3) . . ?
C36 C35 C34 121.1(3) . . ?
C12 C11 C10 117.8(4) . . ?
C30 C29 C28 113.2(3) . . ?
C35 C36 C31 120.9(3) . . ?
C45 C44 C43 118.4(4) . . ?
C40 C41 C42 118.2(3) . . ?
C4 C5 C6 118.8(3) . . ?
C9 C8 C7 119.1(4) . . ?
C44 C45 C46 120.8(4) . . ?
C46 C47 C48 117.7(4) . . ?
C11 C10 C9 121.2(3) . . ?
C41 C40 C39 120.8(3) . . ?
C5 C4 C3 120.8(3) . . ?
C8 C9 C10 120.8(3) . . ?
C38 C39 C40 122.0(4) . . ?
C47 C46 C45 122.0(4) . . ?
N24 C1A C23 119.4(3) . . ?
C1A N24 C25 120.2(3) . . ?
C1B N26 C25 120.8(3) . . ?
N26 C1B C23 118.6(3) . . ?

loop_
_geom_bond_atom_site_label_1
_geom_bond_atom_site_label_2
_geom_bond_distance
_geom_bond_site_symmetry_2
_geom_bond_publ_flag
S1 C22 1.730(3) . ?
S1 C19 1.732(3) . ?
S2 C27 1.728(3) . ?
S2 C30 1.721(3) . ?
N1 C13 1.417(4) . ?
N1 C12 1.410(4) . ?
N1 C1 1.397(4) . ?
N2 C37 1.394(4) . ?
N2 C34 1.425(4) . ?
N2 C48 1.402(5) . ?
N4 C23 1.359(4) . ?
N4 C26 1.352(4) . ?
N3 C23 1.361(5) . ?
N3 C24 1.345(4) . ?
C23 C22 1.454(4) . ?
C23 C1A 1.361(5) . ?
C23 C1B 1.359(4) . ?
C26 C25 1.375(5) . ?
C24 C25 1.375(4) . ?
C13 C18 1.390(5) . ?
C13 C14 1.393(4) . ?
C18 C17 1.389(5) . ?
C14 C15 1.388(5) . ?
C16 C15 1.407(4) . ?
C16 C19 1.464(5) . ?
C16 C17 1.400(5) . ?
C25 C27 1.461(4) . ?
C25 N24 1.375(4) . ?
C25 N26 1.375(5) . ?
C12 C7 1.416(5) . ?
C12 C11 1.391(5) . ?
C33 C34 1.394(5) . ?
C33 C32 1.394(5) . ?
C22 C21 1.380(4) . ?
C1 C6 1.421(5) . ?
C1 C2 1.396(5) . ?
C27 C28 1.365(5) . ?
C37 C42 1.408(5) . ?
C37 C38 1.389(5) . ?
C31 C32 1.401(5) . ?
C31 C30 1.481(4) . ?
C31 C36 1.395(5) . ?
C43 C48 1.414(5) . ?
C43 C42 1.439(5) . ?
C43 C44 1.400(5) . ?
C21 C20 1.410(5) . ?
C34 C35 1.385(5) . ?
C20 C19 1.373(5) . ?
C6 C7 1.446(5) . ?
C6 C5 1.394(5) . ?
C7 C8 1.405(5) . ?
C28 C29 1.415(5) . ?
C48 C47 1.388(5) . ?
C42 C41 1.394(5) . ?
C30 C29 1.366(5) . ?
C2 C3 1.387(5) . ?
C38 C39 1.379(5) . ?
C3 C4 1.395(5) . ?
C35 C36 1.383(5) . ?
C11 C10 1.393(5) . ?
C44 C45 1.382(6) . ?
C41 C40 1.372(6) . ?
C5 C4 1.387(5) . ?
C8 C9 1.377(6) . ?
C45 C46 1.393(6) . ?
C47 C46 1.376(6) . ?
C10 C9 1.405(6) . ?
C40 C39 1.398(6) . ?
C1A N24 1.345(4) . ?
N26 C1B 1.352(4) . ?

loop_
_twin_individual_id
_twin_individual_mass_fraction_refined
_oxdiff_twin_reflns_isolated
_oxdiff_twin_reflns_overlapped
_twin_individual_twin_lattice_type
_twin_individual_twin_matrix_11
_twin_individual_twin_matrix_12
_twin_individual_twin_matrix_13
_twin_individual_twin_matrix_21
_twin_individual_twin_matrix_22
_twin_individual_twin_matrix_23
_twin_individual_twin_matrix_31
_twin_individual_twin_matrix_32
_twin_individual_twin_matrix_33
1 0.456(2) 74016 19559 ref 1.0000 0.0000 0.0000 0.0000 1.0000 0.0000 0.0000 0.0000 1.0000
2 0.544(2) 0 19559 nmt -0.9992 0.0134 -0.0002 0.0030 0.9977 0.0081 0.0002 0.2014 -0.9994
